data_4067704
loop_
_publ_author_name
'Kudinov, Alexander R.'
'Zanello, Piero'
'Herber, Rolfe H.'
'Loginov, Dmitry A.'
'Vinogradov, Mikhail M.'
'Vologzhanina, Anna V.'
'Starikova, Zoya A.'
'Corsini, Maddalena'
'Giorgi, Gianluca'
'Nowik, Israel'

_publ_section_title
;
 Ferracarborane Benzene Complexes [(\h-9-L-7,8-C2B9H10)Fe(\h-C6H6)]+(L =
 SMe2, NMe3): Synthesis, Reactivity, Electrochemistry, M\"ossbauer Effect
 Studies, and Bonding
;
_journal_issue 10
_journal_name_full Organometallics
_journal_page_first 2260
_journal_paper_doi 10.1021/om901085y
_journal_volume 29
_journal_year 2010
_chemical_formula_moiety 'C10 H23 B9 Fe S'
_chemical_formula_sum 'C10 H23 B9 Fe S'
_chemical_formula_weight 328.48
_chemical_name_systematic
; 
 ? 
;
_space_group_IT_number 19
_symmetry_cell_setting orthorhombic
_symmetry_space_group_name_Hall 'P 2ac 2ab'
_symmetry_space_group_name_H-M 'P 21 21 21'
_atom_sites_solution_hydrogens mixed
_atom_sites_solution_primary direct
_atom_sites_solution_secondary difmap
_audit_creation_method SHELXL-97
_cell_angle_alpha 90.00
_cell_angle_beta 90.00
_cell_angle_gamma 90.00
_cell_formula_units_Z 4
_cell_length_a 8.8361(4)
_cell_length_b 12.1482(6)
_cell_length_c 14.5361(7)
_cell_measurement_reflns_used 5812
_cell_measurement_temperature 120(2)
_cell_measurement_theta_max 33.50
_cell_measurement_theta_min 2.18
_cell_volume 1560.34(13)
_computing_cell_refinement 'SAINTPlus (Bruker, 1998a)'
_computing_data_collection 'SMART (Bruker, 1998b)'
_computing_data_reduction 'SAINTPlus (Bruker, 1998a)'
_computing_molecular_graphics 'SHELXTL ver. 5.1 (Sheldrick, 1998)'
_computing_publication_material 'SHELXTL ver. 5.1 (Sheldrick, 1998)'
_computing_structure_refinement 'SHELXTL ver. 5.1 (Sheldrick, 1998)'
_computing_structure_solution 'SHELXTL ver. 5.1 (Sheldrick, 1998)'
_diffrn_ambient_temperature 120(2)
_diffrn_measured_fraction_theta_full 0.998
_diffrn_measured_fraction_theta_max 0.998
_diffrn_measurement_device_type 'Bruker Smart 1000 CCD area detector'
_diffrn_measurement_method 'phi and omega scans'
_diffrn_radiation_monochromator graphite
_diffrn_radiation_source 'fine-focus sealed tube'
_diffrn_radiation_type MoK\a
_diffrn_radiation_wavelength 0.71073
_diffrn_reflns_av_R_equivalents 0.0212
_diffrn_reflns_av_sigmaI/netI 0.0283
_diffrn_reflns_limit_h_max 12
_diffrn_reflns_limit_h_min -12
_diffrn_reflns_limit_k_max 17
_diffrn_reflns_limit_k_min -11
_diffrn_reflns_limit_l_max 20
_diffrn_reflns_limit_l_min -19
_diffrn_reflns_number 10722
_diffrn_reflns_theta_full 30.00
_diffrn_reflns_theta_max 30.00
_diffrn_reflns_theta_min 2.70
_exptl_absorpt_coefficient_mu 1.079
_exptl_absorpt_correction_T_max 0.8131
_exptl_absorpt_correction_T_min 0.6720
_exptl_absorpt_correction_type multi-scan
_exptl_absorpt_process_details 'Sadabs (Sheldrick, 1998a)'
_exptl_crystal_colour red
_exptl_crystal_density_diffrn 1.398
_exptl_crystal_density_method 'not measured'
_exptl_crystal_description plate
_exptl_crystal_F_000 680
_exptl_crystal_size_max 0.40
_exptl_crystal_size_mid 0.35
_exptl_crystal_size_min 0.20
_refine_diff_density_max 0.303
_refine_diff_density_min -0.329
_refine_diff_density_rms 0.053
_refine_ls_abs_structure_details 'Flack H D (1983), Acta Cryst. A39, 876-881'
_refine_ls_abs_structure_Flack 0.587(10)
_refine_ls_extinction_method none
_refine_ls_goodness_of_fit_ref 1.014
_refine_ls_hydrogen_treatment constr
_refine_ls_matrix_type full
_refine_ls_number_parameters 193
_refine_ls_number_reflns 4538
_refine_ls_number_restraints 0
_refine_ls_restrained_S_all 1.014
_refine_ls_R_factor_all 0.0255
_refine_ls_R_factor_gt 0.0235
_refine_ls_shift/su_max 0.001
_refine_ls_shift/su_mean 0.000
_refine_ls_structure_factor_coef Fsqd
_refine_ls_weighting_details 'calc w=1/[\s^2^(Fo^2^)+(0.0400P)^2^+0.0000P] where P=(Fo^2^+2Fc^2^)/3'
_refine_ls_weighting_scheme calc
_refine_ls_wR_factor_gt 0.0602
_refine_ls_wR_factor_ref 0.0612
_reflns_number_gt 4307
_reflns_number_total 4538
_reflns_threshold_expression I>2\s(I)
_cod_data_source_file om901085y_si_001.cif
_cod_data_source_block z
_cod_depositor_comments
;
The following automatic conversions were performed:

'_symmetry_cell_setting' value 'Orthorhombic' changed to
'orthorhombic' according to
/home/saulius/struct/CIF-dictionaries/cif_core.dic dictionary named
'cif_core.dic' version 2.4.1 from 2010-06-29.

Automatic conversion script
Id: cif_fix_values 1715 2011-07-08 13:25:40Z adriana 
;
_cod_database_code 4067704

loop_
_symmetry_equiv_pos_as_xyz
'x, y, z'
'-x+1/2, -y, z+1/2'
'-x, y+1/2, -z+1/2'
'x+1/2, -y+1/2, -z'

loop_
_atom_site_label
_atom_site_type_symbol
_atom_site_fract_x
_atom_site_fract_y
_atom_site_fract_z
_atom_site_U_iso_or_equiv
_atom_site_adp_type
_atom_site_occupancy
_atom_site_symmetry_multiplicity
_atom_site_calc_flag
_atom_site_refinement_flags
Fe1 Fe 0.77684(2) 0.853168(16) 0.218266(13) 0.01199(5) Uani 1 1 d .
S1 S 1.04639(4) 0.81977(3) 0.37684(2) 0.01474(7) Uani 1 1 d .
C1 C 0.65453(18) 0.84017(15) 0.38708(10) 0.0230(3) Uani 1 1 d .
H1A H 0.5524 0.8313 0.4141 0.028 Uiso 1 1 calc R
H1B H 0.7301 0.8467 0.4371 0.028 Uiso 1 1 calc R
C2 C 0.69236(17) 0.74687(13) 0.32234(11) 0.0182(3) Uani 1 1 d .
H2A H 0.7560 0.6842 0.3445 0.022 Uiso 1 1 calc R
C3 C 0.61093(17) 0.73655(14) 0.23964(11) 0.0201(3) Uani 1 1 d .
H3A H 0.6133 0.6657 0.2047 0.024 Uiso 1 1 calc R
C4 C 0.54639(17) 0.83213(15) 0.19895(11) 0.0229(3) Uani 1 1 d .
H4A H 0.5033 0.8289 0.1354 0.028 Uiso 1 1 calc R
C5 C 0.57747(18) 0.93467(15) 0.24049(12) 0.0253(4) Uani 1 1 d .
H5A H 0.5553 1.0047 0.2069 0.030 Uiso 1 1 calc R
C6 C 0.6612(2) 0.93677(14) 0.32293(12) 0.0241(3) Uani 1 1 d .
H6A H 0.7019 1.0085 0.3459 0.029 Uiso 1 1 calc R
C7 C 0.85780(16) 0.80942(12) 0.09031(10) 0.0132(3) Uani 1 1 d .
H7 H 0.7649 0.7642 0.0540 0.016 Uiso 1 1 calc R
C8 C 0.94895(16) 0.75595(11) 0.17655(9) 0.0118(2) Uani 1 1 d .
H8 H 0.9219 0.6714 0.2024 0.014 Uiso 1 1 calc R
C9 C 1.0420(2) 0.95489(14) 0.42880(11) 0.0253(3) Uani 1 1 d .
H9A H 1.0631 0.9485 0.4948 0.038 Uiso 1 1 calc R
H9B H 0.9418 0.9877 0.4199 0.038 Uiso 1 1 calc R
H9C H 1.1188 1.0017 0.3999 0.038 Uiso 1 1 calc R
C10 C 1.24589(18) 0.79080(15) 0.38702(12) 0.0265(4) Uani 1 1 d .
H10A H 1.2772 0.7995 0.4513 0.040 Uiso 1 1 calc R
H10B H 1.3031 0.8420 0.3483 0.040 Uiso 1 1 calc R
H10C H 1.2657 0.7151 0.3670 0.040 Uiso 1 1 calc R
B1 B 1.1541(2) 0.88164(13) 0.07746(12) 0.0149(3) Uani 1 1 d .
H1 H 1.2627 0.8892 0.0382 0.018 Uiso 1 1 calc R
B2 B 0.9751(2) 0.88614(13) 0.02264(12) 0.0160(3) Uani 1 1 d .
H2 H 0.9641 0.8953 -0.0537 0.019 Uiso 1 1 calc R
B3 B 1.03984(19) 0.76251(13) 0.07131(11) 0.0138(3) Uani 1 1 d .
H3 H 1.0705 0.6895 0.0281 0.017 Uiso 1 1 calc R
B4 B 1.13685(18) 0.79360(13) 0.17400(11) 0.0128(3) Uani 1 1 d .
H4 H 1.2328 0.7411 0.1987 0.015 Uiso 1 1 calc R
B5 B 1.13290(19) 0.93977(13) 0.18972(11) 0.0139(3) Uani 1 1 d .
H5 H 1.2274 0.9849 0.2245 0.017 Uiso 1 1 calc R
B6 B 1.0313(2) 0.99661(13) 0.09458(12) 0.0165(3) Uani 1 1 d .
H6 H 1.0589 1.0797 0.0657 0.020 Uiso 1 1 calc R
B9 B 1.00396(17) 0.85512(14) 0.25123(10) 0.0119(3) Uani 1 1 d .
B10 B 0.93804(19) 0.98223(12) 0.20451(11) 0.0142(3) Uani 1 1 d .
H10 H 0.9087 1.0565 0.2465 0.017 Uiso 1 1 calc R
B11 B 0.8404(2) 0.94724(13) 0.10075(11) 0.0160(3) Uani 1 1 d .
H11 H 0.7438 0.9975 0.0738 0.019 Uiso 1 1 calc R

loop_
_atom_site_aniso_label
_atom_site_aniso_U_11
_atom_site_aniso_U_22
_atom_site_aniso_U_33
_atom_site_aniso_U_23
_atom_site_aniso_U_13
_atom_site_aniso_U_12
Fe1 0.00877(9) 0.01408(9) 0.01313(9) -0.00241(7) -0.00058(7) 0.00200(7)
S1 0.01374(16) 0.01751(16) 0.01298(15) 0.00088(12) -0.00239(13) -0.00237(12)
C1 0.0154(7) 0.0378(9) 0.0159(7) -0.0052(6) 0.0028(6) -0.0012(7)
C2 0.0125(7) 0.0248(8) 0.0175(7) 0.0015(6) 0.0020(5) -0.0014(5)
C3 0.0124(6) 0.0272(8) 0.0207(8) -0.0037(6) 0.0034(6) -0.0059(6)
C4 0.0102(6) 0.0389(9) 0.0196(7) -0.0002(6) 0.0008(5) 0.0015(6)
C5 0.0140(7) 0.0320(9) 0.0299(9) 0.0020(7) 0.0050(6) 0.0112(6)
C6 0.0186(7) 0.0267(8) 0.0271(8) -0.0110(7) 0.0063(7) 0.0056(7)
C7 0.0121(6) 0.0145(6) 0.0129(6) -0.0006(5) -0.0022(5) 0.0010(5)
C8 0.0105(6) 0.0118(6) 0.0131(6) -0.0014(5) -0.0004(5) 0.0003(5)
C9 0.0335(9) 0.0241(8) 0.0184(7) -0.0071(6) -0.0047(7) -0.0042(7)
C10 0.0171(8) 0.0400(9) 0.0223(8) 0.0066(7) -0.0076(6) 0.0024(6)
B1 0.0151(7) 0.0140(7) 0.0156(7) 0.0014(5) 0.0016(6) -0.0012(6)
B2 0.0187(8) 0.0145(7) 0.0147(7) 0.0005(5) -0.0001(6) 0.0003(6)
B3 0.0140(7) 0.0137(7) 0.0138(7) -0.0006(5) 0.0021(6) 0.0004(6)
B4 0.0100(7) 0.0121(7) 0.0164(7) 0.0009(5) 0.0006(6) 0.0012(5)
B5 0.0145(7) 0.0113(7) 0.0158(7) 0.0000(5) -0.0019(6) 0.0001(5)
B6 0.0189(8) 0.0129(7) 0.0177(8) 0.0014(5) -0.0027(6) -0.0002(6)
B9 0.0119(6) 0.0116(6) 0.0123(6) -0.0008(5) -0.0013(5) 0.0004(6)
B10 0.0150(7) 0.0116(6) 0.0160(7) -0.0019(5) -0.0023(6) 0.0015(5)
B11 0.0161(7) 0.0136(7) 0.0183(8) 0.0003(6) -0.0037(6) 0.0024(6)

loop_
_atom_type_symbol
_atom_type_description
_atom_type_scat_dispersion_real
_atom_type_scat_dispersion_imag
_atom_type_scat_source
C C 0.0033 0.0016 'International Tables Vol C Tables 4.2.6.8 and 6.1.1.4'
H H 0.0000 0.0000 'International Tables Vol C Tables 4.2.6.8 and 6.1.1.4'
S S 0.1246 0.1234 'International Tables Vol C Tables 4.2.6.8 and 6.1.1.4'
Fe Fe 0.3463 0.8444 'International Tables Vol C Tables 4.2.6.8 and 6.1.1.4'
B B 0.0013 0.0007 'International Tables Vol C Tables 4.2.6.8 and 6.1.1.4'

loop_
_geom_angle_atom_site_label_1
_geom_angle_atom_site_label_2
_geom_angle_atom_site_label_3
_geom_angle
C8 Fe1 C5 168.22(6)
C8 Fe1 C3 100.30(6)
C5 Fe1 C3 72.34(7)
C8 Fe1 C7 46.93(5)
C5 Fe1 C7 124.44(6)
C3 Fe1 C7 101.86(6)
C8 Fe1 B9 48.99(6)
C5 Fe1 B9 142.65(7)
C3 Fe1 B9 131.63(7)
C7 Fe1 B9 82.82(6)
C8 Fe1 C4 128.88(6)
C5 Fe1 C4 40.08(7)
C3 Fe1 C4 40.26(7)
C7 Fe1 C4 100.78(6)
B9 Fe1 C4 171.50(7)
C8 Fe1 C6 150.35(7)
C5 Fe1 C6 39.74(7)
C3 Fe1 C6 82.93(7)
C7 Fe1 C6 161.60(6)
B9 Fe1 C6 107.47(7)
C4 Fe1 C6 71.26(7)
C8 Fe1 C2 97.06(6)
C5 Fe1 C2 83.06(7)
C3 Fe1 C2 39.23(6)
C7 Fe1 C2 127.41(6)
B9 Fe1 C2 100.56(6)
C4 Fe1 C2 71.10(6)
C6 Fe1 C2 66.81(7)
C8 Fe1 B10 84.18(6)
C5 Fe1 B10 103.57(7)
C3 Fe1 B10 175.06(6)
C7 Fe1 B10 82.70(6)
B9 Fe1 B10 50.37(6)
C4 Fe1 B10 137.42(7)
C6 Fe1 B10 92.15(7)
C2 Fe1 B10 138.59(6)
C8 Fe1 B11 82.79(6)
C5 Fe1 B11 95.39(7)
C3 Fe1 B11 132.58(6)
C7 Fe1 B11 47.45(6)
B9 Fe1 B11 85.63(6)
C4 Fe1 B11 102.51(7)
C6 Fe1 B11 116.79(7)
C2 Fe1 B11 171.72(6)
B10 Fe1 B11 49.68(6)
C10 S1 C9 99.43(9)
C10 S1 B9 108.28(7)
C9 S1 B9 101.00(7)
C6 C1 C2 101.01(12)
C6 C1 H1A 111.6
C2 C1 H1A 111.6
C6 C1 H1B 111.6
C2 C1 H1B 111.6
H1A C1 H1B 109.4
C3 C2 C1 119.09(14)
C3 C2 Fe1 68.00(9)
C1 C2 Fe1 93.75(10)
C3 C2 H2A 119.7
C1 C2 H2A 119.7
Fe1 C2 H2A 119.7
C2 C3 C4 119.18(15)
C2 C3 Fe1 72.77(9)
C4 C3 Fe1 70.22(9)
C2 C3 H3A 120.0
C4 C3 H3A 120.0
Fe1 C3 H3A 120.0
C5 C4 C3 117.69(14)
C5 C4 Fe1 69.01(9)
C3 C4 Fe1 69.53(9)
C5 C4 H4A 120.3
C3 C4 H4A 120.3
Fe1 C4 H4A 120.3
C6 C5 C4 118.83(16)
C6 C5 Fe1 72.01(9)
C4 C5 Fe1 70.91(9)
C6 C5 H5A 120.2
C4 C5 H5A 120.2
Fe1 C5 H5A 120.2
C5 C6 C1 119.62(16)
C5 C6 Fe1 68.26(9)
C1 C6 Fe1 95.24(10)
C5 C6 H6A 119.2
C1 C6 H6A 119.2
Fe1 C6 H6A 119.2
C8 C7 B11 111.85(11)
C8 C7 B2 111.22(11)
B11 C7 B2 64.24(10)
C8 C7 B3 61.99(9)
B11 C7 B3 115.22(12)
B2 C7 B3 61.49(9)
C8 C7 Fe1 65.12(7)
B11 C7 Fe1 68.39(8)
B2 C7 Fe1 126.16(9)
B3 C7 Fe1 123.49(9)
C8 C7 H7 122.1
B11 C7 H7 117.5
B2 C7 H7 116.2
B3 C7 H7 116.4
Fe1 C7 H7 107.3
C7 C8 B9 110.63(10)
C7 C8 B4 110.78(11)
B9 C8 B4 63.14(9)
C7 C8 B3 61.94(9)
B9 C8 B3 113.64(11)
B4 C8 B3 61.39(9)
C7 C8 Fe1 67.95(7)
B9 C8 Fe1 66.88(7)
B4 C8 Fe1 125.26(9)
B3 C8 Fe1 126.05(9)
C7 C8 H8 121.3
B9 C8 H8 119.9
B4 C8 H8 117.1
B3 C8 H8 116.0
Fe1 C8 H8 106.0
S1 C9 H9A 109.5
S1 C9 H9B 109.5
H9A C9 H9B 109.5
S1 C9 H9C 109.5
H9A C9 H9C 109.5
H9B C9 H9C 109.5
S1 C10 H10A 109.5
S1 C10 H10B 109.5
H10A C10 H10B 109.5
S1 C10 H10C 109.5
H10A C10 H10C 109.5
H10B C10 H10C 109.5
B3 B1 B4 59.75(9)
B3 B1 B2 59.49(9)
B4 B1 B2 107.34(11)
B3 B1 B6 107.48(12)
B4 B1 B6 108.03(11)
B2 B1 B6 59.75(9)
B3 B1 B5 108.04(11)
B4 B1 B5 60.42(9)
B2 B1 B5 107.74(12)
B6 B1 B5 60.02(9)
B3 B1 H1 122.1
B4 B1 H1 121.8
B2 B1 H1 122.2
B6 B1 H1 121.9
B5 B1 H1 121.5
C7 B2 B3 59.89(9)
C7 B2 B1 105.44(11)
B3 B2 B1 60.11(9)
C7 B2 B6 104.11(11)
B3 B2 B6 108.57(12)
B1 B2 B6 60.51(10)
C7 B2 B11 57.40(9)
B3 B2 B11 108.25(11)
B1 B2 B11 108.57(12)
B6 B2 B11 60.15(10)
C7 B2 H2 125.0
B3 B2 H2 120.8
B1 B2 H2 121.8
B6 B2 H2 122.3
B11 B2 H2 121.7
C7 B3 C8 56.07(8)
C7 B3 B2 58.62(9)
C8 B3 B2 104.15(11)
C7 B3 B4 104.28(11)
C8 B3 B4 59.11(9)
B2 B3 B4 108.45(11)
C7 B3 B1 104.70(11)
C8 B3 B1 104.98(11)
B2 B3 B1 60.40(9)
B4 B3 B1 60.24(9)
C7 B3 H3 125.1
C8 B3 H3 124.9
B2 B3 H3 122.0
B4 B3 H3 121.8
B1 B3 H3 122.6
C8 B4 B3 59.50(9)
C8 B4 B1 105.10(11)
B3 B4 B1 60.01(9)
C8 B4 B9 57.62(8)
B3 B4 B9 107.57(11)
B1 B4 B9 107.55(11)
C8 B4 B5 103.99(11)
B3 B4 B5 108.13(11)
B1 B4 B5 60.26(9)
B9 B4 B5 59.51(9)
C8 B4 H4 124.9
B3 B4 H4 121.2
B1 B4 H4 122.2
B9 B4 H4 122.3
B5 B4 H4 122.6
B9 B5 B6 106.92(11)
B9 B5 B1 107.34(11)
B6 B5 B1 59.94(9)
B9 B5 B4 60.18(9)
B6 B5 B4 107.10(11)
B1 B5 B4 59.32(9)
B9 B5 B10 59.67(9)
B6 B5 B10 60.28(9)
B1 B5 B10 108.71(11)
B4 B5 B10 108.43(11)
B9 B5 H5 122.3
B6 B5 H5 122.3
B1 B5 H5 121.8
B4 B5 H5 121.9
B10 B5 H5 121.1
B2 B6 B1 59.74(9)
B2 B6 B5 107.75(11)
B1 B6 B5 60.04(9)
B2 B6 B11 60.82(10)
B1 B6 B11 108.49(11)
B5 B6 B11 107.74(11)
B2 B6 B10 108.71(11)
B1 B6 B10 108.96(11)
B5 B6 B10 60.49(9)
B11 B6 B10 59.60(9)
B2 B6 H6 121.5
B1 B6 H6 121.4
B5 B6 H6 121.9
B11 B6 H6 121.7
B10 B6 H6 121.2
C8 B9 B5 105.87(11)
C8 B9 B10 106.14(11)
B5 B9 B10 61.11(9)
C8 B9 B4 59.24(9)
B5 B9 B4 60.31(9)
B10 B9 B4 109.70(11)
C8 B9 S1 120.57(10)
B5 B9 S1 119.00(10)
B10 B9 S1 128.42(10)
B4 B9 S1 112.13(10)
C8 B9 Fe1 64.13(7)
B5 B9 Fe1 120.91(10)
B10 B9 Fe1 66.68(7)
B4 B9 Fe1 119.21(9)
S1 B9 Fe1 114.19(8)
B9 B10 B11 105.82(11)
B9 B10 B6 105.74(11)
B11 B10 B6 59.82(9)
B9 B10 B5 59.22(9)
B11 B10 B5 106.92(11)
B6 B10 B5 59.23(9)
B9 B10 Fe1 62.95(7)
B11 B10 Fe1 65.24(7)
B6 B10 Fe1 117.38(9)
B5 B10 Fe1 115.97(9)
B9 B10 H10 124.4
B11 B10 H10 122.7
B6 B10 H10 120.7
B5 B10 H10 121.0
Fe1 B10 H10 112.8
C7 B11 B10 105.51(11)
C7 B11 B6 103.97(12)
B10 B11 B6 60.58(9)
C7 B11 B2 58.36(9)
B10 B11 B2 108.06(12)
B6 B11 B2 59.03(9)
C7 B11 Fe1 64.16(7)
B10 B11 Fe1 65.07(7)
B6 B11 Fe1 117.87(10)
B2 B11 Fe1 117.24(9)
C7 B11 H11 125.4
B10 B11 H11 122.2
B6 B11 H11 121.1
B2 B11 H11 120.5
Fe1 B11 H11 111.8

loop_
_geom_bond_atom_site_label_1
_geom_bond_atom_site_label_2
_geom_bond_distance
Fe1 C8 2.0187(14)
Fe1 C5 2.0465(15)
Fe1 C3 2.0622(16)
Fe1 C7 2.0625(14)
Fe1 B9 2.0634(15)
Fe1 C4 2.0713(15)
Fe1 C6 2.0954(15)
Fe1 C2 2.1244(16)
Fe1 B10 2.1277(16)
Fe1 B11 2.1305(17)
S1 C10 1.8037(17)
S1 C9 1.8074(16)
S1 B9 1.9127(16)
C1 C6 1.500(2)
C1 C2 1.511(2)
C1 H1A 0.9900
C1 H1B 0.9900
C2 C3 1.407(2)
C2 H2A 1.0000
C3 C4 1.422(2)
C3 H3A 1.0000
C4 C5 1.411(2)
C4 H4A 1.0000
C5 C6 1.408(2)
C5 H5A 1.0000
C6 H6A 1.0000
C7 C8 1.6255(19)
C7 B11 1.688(2)
C7 B2 1.706(2)
C7 B3 1.729(2)
C7 H7 1.1200
C8 B9 1.693(2)
C8 B4 1.723(2)
C8 B3 1.730(2)
C8 H8 1.1200
C9 H9A 0.9800
C9 H9B 0.9800
C9 H9C 0.9800
C10 H10A 0.9800
C10 H10B 0.9800
C10 H10C 0.9800
B1 B3 1.767(2)
B1 B4 1.771(2)
B1 B2 1.772(2)
B1 B6 1.786(2)
B1 B5 1.788(2)
B1 H1 1.1200
B2 B3 1.756(2)
B2 B6 1.772(2)
B2 B11 1.805(2)
B2 H2 1.1200
B3 B4 1.762(2)
B3 H3 1.1200
B4 B9 1.788(2)
B4 B5 1.791(2)
B4 H4 1.1200
B5 B9 1.776(2)
B5 B6 1.787(2)
B5 B10 1.810(2)
B5 H5 1.1200
B6 B11 1.793(3)
B6 B10 1.807(2)
B6 H6 1.1200
B9 B10 1.785(2)
B10 B11 1.789(2)
B10 H10 1.1200
B11 H11 1.1200

loop_
_geom_torsion_atom_site_label_1
_geom_torsion_atom_site_label_2
_geom_torsion_atom_site_label_3
_geom_torsion_atom_site_label_4
_geom_torsion
C6 C1 C2 C3 -51.47(18)
C6 C1 C2 Fe1 15.38(12)
C8 Fe1 C2 C3 -97.65(10)
C5 Fe1 C2 C3 70.48(11)
C7 Fe1 C2 C3 -58.15(11)
B9 Fe1 C2 C3 -147.15(10)
C4 Fe1 C2 C3 31.11(10)
C6 Fe1 C2 C3 108.24(11)
B10 Fe1 C2 C3 173.15(10)
C8 Fe1 C2 C1 142.41(9)
C5 Fe1 C2 C1 -49.45(10)
C3 Fe1 C2 C1 -119.93(13)
C7 Fe1 C2 C1 -178.08(8)
B9 Fe1 C2 C1 92.92(10)
C4 Fe1 C2 C1 -88.82(10)
C6 Fe1 C2 C1 -11.70(9)
B10 Fe1 C2 C1 53.22(13)
C1 C2 C3 C4 27.1(2)
Fe1 C2 C3 C4 -54.62(12)
C1 C2 C3 Fe1 81.72(13)
C8 Fe1 C3 C2 88.57(10)
C5 Fe1 C3 C2 -100.92(10)
C7 Fe1 C3 C2 136.42(9)
B9 Fe1 C3 C2 45.51(12)
C4 Fe1 C3 C2 -130.85(14)
C6 Fe1 C3 C2 -61.61(10)
B11 Fe1 C3 C2 178.21(10)
C8 Fe1 C3 C4 -140.58(9)
C5 Fe1 C3 C4 29.93(10)
C7 Fe1 C3 C4 -92.74(10)
B9 Fe1 C3 C4 176.36(9)
C6 Fe1 C3 C4 69.24(10)
C2 Fe1 C3 C4 130.85(14)
B11 Fe1 C3 C4 -50.94(13)
C2 C3 C4 C5 4.7(2)
Fe1 C3 C4 C5 -51.12(13)
C2 C3 C4 Fe1 55.85(12)
C8 Fe1 C4 C5 -174.22(9)
C3 Fe1 C4 C5 132.41(14)
C7 Fe1 C4 C5 -131.92(10)
C6 Fe1 C4 C5 30.91(10)
C2 Fe1 C4 C5 102.04(11)
B10 Fe1 C4 C5 -41.00(14)
B11 Fe1 C4 C5 -83.44(10)
C8 Fe1 C4 C3 53.37(12)
C5 Fe1 C4 C3 -132.41(14)
C7 Fe1 C4 C3 95.67(9)
C6 Fe1 C4 C3 -101.51(10)
C2 Fe1 C4 C3 -30.37(9)
B10 Fe1 C4 C3 -173.41(9)
B11 Fe1 C4 C3 144.15(9)
C3 C4 C5 C6 -4.3(2)
Fe1 C4 C5 C6 -55.69(13)
C3 C4 C5 Fe1 51.36(13)
C8 Fe1 C5 C6 153.0(3)
C3 Fe1 C5 C6 100.41(12)
C7 Fe1 C5 C6 -167.12(10)
B9 Fe1 C5 C6 -36.65(16)
C4 Fe1 C5 C6 130.46(15)
C2 Fe1 C5 C6 61.69(11)
B10 Fe1 C5 C6 -76.72(12)
B11 Fe1 C5 C6 -126.49(11)
C8 Fe1 C5 C4 22.6(4)
C3 Fe1 C5 C4 -30.05(9)
C7 Fe1 C5 C4 62.43(12)
B9 Fe1 C5 C4 -167.11(10)
C6 Fe1 C5 C4 -130.46(15)
C2 Fe1 C5 C4 -68.77(10)
B10 Fe1 C5 C4 152.83(9)
B11 Fe1 C5 C4 103.05(10)
C4 C5 C6 C1 -28.3(2)
Fe1 C5 C6 C1 -83.47(13)
C4 C5 C6 Fe1 55.16(13)
C2 C1 C6 C5 52.30(18)
C2 C1 C6 Fe1 -15.63(12)
C8 Fe1 C6 C5 -169.22(12)
C3 Fe1 C6 C5 -70.80(11)
C7 Fe1 C6 C5 35.6(3)
B9 Fe1 C6 C5 157.69(11)
C4 Fe1 C6 C5 -31.16(11)
C2 Fe1 C6 C5 -108.05(12)
B10 Fe1 C6 C5 108.78(11)
B11 Fe1 C6 C5 63.71(12)
C8 Fe1 C6 C1 -49.36(18)
C5 Fe1 C6 C1 119.86(16)
C3 Fe1 C6 C1 49.05(10)
C7 Fe1 C6 C1 155.47(17)
B9 Fe1 C6 C1 -82.45(11)
C4 Fe1 C6 C1 88.70(11)
C2 Fe1 C6 C1 11.80(9)
B10 Fe1 C6 C1 -131.36(10)
B11 Fe1 C6 C1 -176.43(10)
C5 Fe1 C7 C8 -169.69(8)
C3 Fe1 C7 C8 -93.09(8)
B9 Fe1 C7 C8 38.03(8)
C4 Fe1 C7 C8 -134.17(8)
C6 Fe1 C7 C8 163.48(19)
C2 Fe1 C7 C8 -59.80(10)
B10 Fe1 C7 C8 88.84(8)
B11 Fe1 C7 C8 128.68(11)
C8 Fe1 C7 B11 -128.68(11)
C5 Fe1 C7 B11 61.63(11)
C3 Fe1 C7 B11 138.23(9)
B9 Fe1 C7 B11 -90.65(9)
C4 Fe1 C7 B11 97.15(9)
C6 Fe1 C7 B11 34.8(2)
C2 Fe1 C7 B11 171.52(8)
B10 Fe1 C7 B11 -39.84(9)
C8 Fe1 C7 B2 -98.94(14)
C5 Fe1 C7 B2 91.37(13)
C3 Fe1 C7 B2 167.97(12)
B9 Fe1 C7 B2 -60.91(12)
C4 Fe1 C7 B2 126.89(12)
C6 Fe1 C7 B2 64.5(3)
C2 Fe1 C7 B2 -158.74(11)
B10 Fe1 C7 B2 -10.10(12)
B11 Fe1 C7 B2 29.74(11)
C8 Fe1 C7 B3 -21.97(10)
C5 Fe1 C7 B3 168.35(11)
C3 Fe1 C7 B3 -115.06(11)
B9 Fe1 C7 B3 16.07(11)
C4 Fe1 C7 B3 -156.13(11)
C6 Fe1 C7 B3 141.51(19)
C2 Fe1 C7 B3 -81.77(12)
B10 Fe1 C7 B3 66.87(11)
B11 Fe1 C7 B3 106.71(14)
B11 C7 C8 B9 -1.32(16)
B2 C7 C8 B9 68.41(14)
B3 C7 C8 B9 106.55(12)
Fe1 C7 C8 B9 -52.76(9)
B11 C7 C8 B4 -69.38(14)
B2 C7 C8 B4 0.34(15)
B3 C7 C8 B4 38.48(10)
Fe1 C7 C8 B4 -120.83(10)
B11 C7 C8 B3 -107.86(13)
B2 C7 C8 B3 -38.14(11)
Fe1 C7 C8 B3 -159.31(9)
B11 C7 C8 Fe1 51.44(10)
B2 C7 C8 Fe1 121.17(10)
B3 C7 C8 Fe1 159.31(9)
C5 Fe1 C8 C7 46.3(3)
C3 Fe1 C8 C7 96.66(8)
B9 Fe1 C8 C7 -125.89(10)
C4 Fe1 C8 C7 64.85(10)
C6 Fe1 C8 C7 -169.54(12)
C2 Fe1 C8 C7 136.23(8)
B10 Fe1 C8 C7 -85.44(8)
B11 Fe1 C8 C7 -35.43(8)
C5 Fe1 C8 B9 172.2(3)
C3 Fe1 C8 B9 -137.45(8)
C7 Fe1 C8 B9 125.89(10)
C4 Fe1 C8 B9 -169.26(8)
C6 Fe1 C8 B9 -43.65(15)
C2 Fe1 C8 B9 -97.88(8)
B10 Fe1 C8 B9 40.46(8)
B11 Fe1 C8 B9 90.47(8)
C5 Fe1 C8 B4 146.8(3)
C3 Fe1 C8 B4 -162.83(11)
C7 Fe1 C8 B4 100.52(13)
B9 Fe1 C8 B4 -25.38(11)
C4 Fe1 C8 B4 165.37(10)
C6 Fe1 C8 B4 -69.02(17)
C2 Fe1 C8 B4 -123.26(11)
B10 Fe1 C8 B4 15.08(11)
B11 Fe1 C8 B4 65.09(11)
C5 Fe1 C8 B3 69.0(4)
C3 Fe1 C8 B3 119.34(12)
C7 Fe1 C8 B3 22.69(10)
B9 Fe1 C8 B3 -103.21(13)
C4 Fe1 C8 B3 87.53(13)
C6 Fe1 C8 B3 -146.85(13)
C2 Fe1 C8 B3 158.91(11)
B10 Fe1 C8 B3 -62.75(11)
B11 Fe1 C8 B3 -12.74(11)
C8 C7 B2 B3 38.35(11)
B11 C7 B2 B3 143.18(12)
Fe1 C7 B2 B3 112.38(12)
C8 C7 B2 B1 -2.38(14)
B11 C7 B2 B1 102.45(12)
B3 C7 B2 B1 -40.73(10)
Fe1 C7 B2 B1 71.65(14)
C8 C7 B2 B6 -65.17(14)
B11 C7 B2 B6 39.66(11)
B3 C7 B2 B6 -103.53(12)
Fe1 C7 B2 B6 8.85(16)
C8 C7 B2 B11 -104.83(12)
B3 C7 B2 B11 -143.18(12)
Fe1 C7 B2 B11 -30.80(11)
B3 B1 B2 C7 40.62(10)
B4 B1 B2 C7 3.43(14)
B6 B1 B2 C7 -97.72(12)
B5 B1 B2 C7 -60.27(13)
B4 B1 B2 B3 -37.20(10)
B6 B1 B2 B3 -138.34(12)
B5 B1 B2 B3 -100.89(12)
B3 B1 B2 B6 138.34(12)
B4 B1 B2 B6 101.14(12)
B5 B1 B2 B6 37.45(11)
B3 B1 B2 B11 100.83(12)
B4 B1 B2 B11 63.63(13)
B6 B1 B2 B11 -37.51(11)
B5 B1 B2 B11 -0.07(14)
B11 C7 B3 C8 102.44(13)
B2 C7 B3 C8 139.07(12)
Fe1 C7 B3 C8 22.61(10)
C8 C7 B3 B2 -139.07(12)
B11 C7 B3 B2 -36.63(12)
Fe1 C7 B3 B2 -116.47(12)
C8 C7 B3 B4 -35.93(10)
B11 C7 B3 B4 66.51(14)
B2 C7 B3 B4 103.14(12)
Fe1 C7 B3 B4 -13.33(14)
C8 C7 B3 B1 -98.37(12)
B11 C7 B3 B1 4.08(15)
B2 C7 B3 B1 40.70(11)
Fe1 C7 B3 B1 -75.76(13)
B9 C8 B3 C7 -101.69(12)
B4 C8 B3 C7 -138.49(11)
Fe1 C8 B3 C7 -23.90(10)
C7 C8 B3 B2 35.23(10)
B9 C8 B3 B2 -66.46(14)
B4 C8 B3 B2 -103.27(12)
Fe1 C8 B3 B2 11.33(16)
C7 C8 B3 B4 138.49(11)
B9 C8 B3 B4 36.81(11)
Fe1 C8 B3 B4 114.60(12)
C7 C8 B3 B1 97.85(12)
B9 C8 B3 B1 -3.84(15)
B4 C8 B3 B1 -40.64(10)
Fe1 C8 B3 B1 73.95(14)
B1 B2 B3 C7 133.49(11)
B6 B2 B3 C7 95.88(13)
B11 B2 B3 C7 32.11(11)
C7 B2 B3 C8 -34.10(10)
B1 B2 B3 C8 99.40(12)
B6 B2 B3 C8 61.78(14)
B11 B2 B3 C8 -1.98(15)
C7 B2 B3 B4 -95.80(12)
B1 B2 B3 B4 37.69(11)
B6 B2 B3 B4 0.08(16)
B11 B2 B3 B4 -63.69(15)
C7 B2 B3 B1 -133.49(11)
B6 B2 B3 B1 -37.62(11)
B11 B2 B3 B1 -101.38(13)
B4 B1 B3 C7 98.27(12)
B2 B1 B3 C7 -39.81(10)
B6 B1 B3 C7 -2.80(14)
B5 B1 B3 C7 60.55(14)
B4 B1 B3 C8 40.08(10)
B2 B1 B3 C8 -98.00(12)
B6 B1 B3 C8 -60.99(14)
B5 B1 B3 C8 2.37(15)
B4 B1 B3 B2 138.08(12)
B6 B1 B3 B2 37.01(11)
B5 B1 B3 B2 100.36(12)
B2 B1 B3 B4 -138.08(12)
B6 B1 B3 B4 -101.07(12)
B5 B1 B3 B4 -37.72(11)
C7 C8 B4 B3 -38.72(10)
B9 C8 B4 B3 -142.03(11)
Fe1 C8 B4 B3 -115.81(12)
C7 C8 B4 B1 1.84(14)
B9 C8 B4 B1 -101.47(12)
B3 C8 B4 B1 40.56(10)
Fe1 C8 B4 B1 -75.25(13)
C7 C8 B4 B9 103.31(12)
B3 C8 B4 B9 142.03(11)
Fe1 C8 B4 B9 26.22(10)
C7 C8 B4 B5 64.31(13)
B9 C8 B4 B5 -39.01(10)
B3 C8 B4 B5 103.02(12)
Fe1 C8 B4 B5 -12.78(15)
C7 B3 B4 C8 34.57(9)
B2 B3 B4 C8 95.78(12)
B1 B3 B4 C8 133.54(11)
C7 B3 B4 B1 -98.98(11)
C8 B3 B4 B1 -133.54(11)
B2 B3 B4 B1 -37.76(11)
C7 B3 B4 B9 1.54(14)
C8 B3 B4 B9 -33.03(10)
B2 B3 B4 B9 62.75(14)
B1 B3 B4 B9 100.52(12)
C7 B3 B4 B5 -61.31(13)
C8 B3 B4 B5 -95.88(12)
B2 B3 B4 B5 -0.10(15)
B1 B3 B4 B5 37.67(11)
B3 B1 B4 C8 -40.31(10)
B2 B1 B4 C8 -3.22(14)
B6 B1 B4 C8 59.82(13)
B5 B1 B4 C8 97.71(11)
B2 B1 B4 B3 37.08(11)
B6 B1 B4 B3 100.12(13)
B5 B1 B4 B3 138.02(12)
B3 B1 B4 B9 -100.55(12)
B2 B1 B4 B9 -63.46(13)
B6 B1 B4 B9 -0.42(15)
B5 B1 B4 B9 37.47(10)
B3 B1 B4 B5 -138.02(12)
B2 B1 B4 B5 -100.94(12)
B6 B1 B4 B5 -37.90(11)
B3 B1 B5 B9 -0.30(15)
B4 B1 B5 B9 -37.72(10)
B2 B1 B5 B9 62.55(13)
B6 B1 B5 B9 99.88(12)
B3 B1 B5 B6 -100.18(13)
B4 B1 B5 B6 -137.60(12)
B2 B1 B5 B6 -37.33(11)
B3 B1 B5 B4 37.42(11)
B2 B1 B5 B4 100.27(12)
B6 B1 B5 B4 137.60(12)
B3 B1 B5 B10 -63.38(14)
B4 B1 B5 B10 -100.80(12)
B2 B1 B5 B10 -0.53(14)
B6 B1 B5 B10 36.80(11)
C8 B4 B5 B9 38.09(10)
B3 B4 B5 B9 100.13(12)
B1 B4 B5 B9 137.69(11)
C8 B4 B5 B6 -61.97(14)
B3 B4 B5 B6 0.08(15)
B1 B4 B5 B6 37.64(11)
B9 B4 B5 B6 -100.05(12)
C8 B4 B5 B1 -99.60(12)
B3 B4 B5 B1 -37.56(11)
B9 B4 B5 B1 -137.69(11)
C8 B4 B5 B10 1.66(14)
B3 B4 B5 B10 63.71(14)
B1 B4 B5 B10 101.27(12)
B9 B4 B5 B10 -36.42(10)
C7 B2 B6 B1 99.97(12)
B3 B2 B6 B1 37.44(11)
B11 B2 B6 B1 138.28(12)
C7 B2 B6 B5 62.51(14)
B3 B2 B6 B5 -0.03(16)
B1 B2 B6 B5 -37.46(11)
B11 B2 B6 B5 100.82(12)
C7 B2 B6 B11 -38.30(10)
B3 B2 B6 B11 -100.84(13)
B1 B2 B6 B11 -138.28(12)
C7 B2 B6 B10 -1.53(15)
B3 B2 B6 B10 -64.07(15)
B1 B2 B6 B10 -101.51(12)
B11 B2 B6 B10 36.77(11)
B3 B1 B6 B2 -36.90(11)
B4 B1 B6 B2 -99.96(12)
B5 B1 B6 B2 -138.04(12)
B3 B1 B6 B5 101.14(12)
B4 B1 B6 B5 38.08(11)
B2 B1 B6 B5 138.04(12)
B3 B1 B6 B11 0.89(15)
B4 B1 B6 B11 -62.18(14)
B2 B1 B6 B11 37.78(11)
B5 B1 B6 B11 -100.26(12)
B3 B1 B6 B10 64.19(14)
B4 B1 B6 B10 1.12(15)
B2 B1 B6 B10 101.09(13)
B5 B1 B6 B10 -36.95(11)
B9 B5 B6 B2 -63.27(14)
B1 B5 B6 B2 37.33(11)
B4 B5 B6 B2 -0.03(16)
B10 B5 B6 B2 -101.88(13)
B9 B5 B6 B1 -100.60(12)
B4 B5 B6 B1 -37.36(11)
B10 B5 B6 B1 -139.21(12)
B9 B5 B6 B11 0.94(14)
B1 B5 B6 B11 101.53(12)
B4 B5 B6 B11 64.17(14)
B10 B5 B6 B11 -37.67(10)
B9 B5 B6 B10 38.61(10)
B1 B5 B6 B10 139.21(12)
B4 B5 B6 B10 101.85(12)
C7 C8 B9 B5 -63.75(13)
B4 C8 B9 B5 39.80(10)
B3 C8 B9 B5 3.67(15)
Fe1 C8 B9 B5 -117.10(10)
C7 C8 B9 B10 0.10(14)
B4 C8 B9 B10 103.65(12)
B3 C8 B9 B10 67.53(14)
Fe1 C8 B9 B10 -53.25(9)
C7 C8 B9 B4 -103.55(12)
B3 C8 B9 B4 -36.13(11)
Fe1 C8 B9 B4 -156.90(9)
C7 C8 B9 S1 157.38(10)
B4 C8 B9 S1 -99.07(11)
B3 C8 B9 S1 -135.20(11)
Fe1 C8 B9 S1 104.03(10)
C7 C8 B9 Fe1 53.35(9)
B4 C8 B9 Fe1 156.90(9)
B3 C8 B9 Fe1 120.77(11)
B6 B5 B9 C8 61.09(13)
B1 B5 B9 C8 -1.94(14)
B4 B5 B9 C8 -39.28(11)
B10 B5 B9 C8 99.98(11)
B6 B5 B9 B10 -38.89(10)
B1 B5 B9 B10 -101.92(12)
B4 B5 B9 B10 -139.26(11)
B6 B5 B9 B4 100.37(12)
B1 B5 B9 B4 37.34(10)
B10 B5 B9 B4 139.26(11)
B6 B5 B9 S1 -159.27(10)
B1 B5 B9 S1 137.70(11)
B4 B5 B9 S1 100.36(12)
B10 B5 B9 S1 -120.38(12)
B6 B5 B9 Fe1 -7.90(15)
B1 B5 B9 Fe1 -70.93(14)
B4 B5 B9 Fe1 -108.27(12)
B10 B5 B9 Fe1 30.99(10)
B3 B4 B9 C8 33.79(10)
B1 B4 B9 C8 97.06(12)
B5 B4 B9 C8 134.87(11)
C8 B4 B9 B5 -134.87(11)
B3 B4 B9 B5 -101.08(12)
B1 B4 B9 B5 -37.81(10)
C8 B4 B9 B10 -97.50(11)
B3 B4 B9 B10 -63.72(14)
B1 B4 B9 B10 -0.44(14)
B5 B4 B9 B10 37.37(11)
C8 B4 B9 S1 113.38(11)
B3 B4 B9 S1 147.17(9)
B1 B4 B9 S1 -149.56(10)
B5 B4 B9 S1 -111.75(11)
C8 B4 B9 Fe1 -23.86(10)
B3 B4 B9 Fe1 9.93(15)
B1 B4 B9 Fe1 73.21(14)
B5 B4 B9 Fe1 111.01(12)
C10 S1 B9 C8 92.44(12)
C9 S1 B9 C8 -163.67(12)
C10 S1 B9 B5 -41.22(13)
C9 S1 B9 B5 62.67(13)
C10 S1 B9 B10 -115.83(13)
C9 S1 B9 B10 -11.94(14)
C10 S1 B9 B4 26.08(12)
C9 S1 B9 B4 129.97(11)
C10 S1 B9 Fe1 165.57(9)
C9 S1 B9 Fe1 -90.55(10)
C5 Fe1 B9 C8 -177.39(10)
C3 Fe1 B9 C8 62.89(10)
C7 Fe1 B9 C8 -36.62(7)
C6 Fe1 B9 C8 159.03(8)
C2 Fe1 B9 C8 90.21(8)
B10 Fe1 B9 C8 -123.06(10)
B11 Fe1 B9 C8 -84.24(8)
C8 Fe1 B9 B5 93.66(12)
C5 Fe1 B9 B5 -83.73(15)
C3 Fe1 B9 B5 156.55(10)
C7 Fe1 B9 B5 57.04(11)
C6 Fe1 B9 B5 -107.31(12)
C2 Fe1 B9 B5 -176.13(11)
B10 Fe1 B9 B5 -29.40(10)
B11 Fe1 B9 B5 9.42(11)
C8 Fe1 B9 B10 123.06(10)
C5 Fe1 B9 B10 -54.33(13)
C3 Fe1 B9 B10 -174.05(8)
C7 Fe1 B9 B10 86.45(8)
C6 Fe1 B9 B10 -77.91(9)
C2 Fe1 B9 B10 -146.73(8)
B11 Fe1 B9 B10 38.82(8)
C8 Fe1 B9 B4 22.72(9)
C5 Fe1 B9 B4 -154.67(11)
C3 Fe1 B9 B4 85.61(13)
C7 Fe1 B9 B4 -13.89(11)
C6 Fe1 B9 B4 -178.25(11)
C2 Fe1 B9 B4 112.93(11)
B10 Fe1 B9 B4 -100.34(13)
B11 Fe1 B9 B4 -61.52(11)
C8 Fe1 B9 S1 -113.69(11)
C5 Fe1 B9 S1 68.92(14)
C3 Fe1 B9 S1 -50.80(12)
C7 Fe1 B9 S1 -150.31(9)
C6 Fe1 B9 S1 45.34(10)
C2 Fe1 B9 S1 -23.48(9)
B10 Fe1 B9 S1 123.25(11)
B11 Fe1 B9 S1 162.07(9)
C8 B9 B10 B11 1.04(14)
B5 B9 B10 B11 100.55(12)
B4 B9 B10 B11 63.53(14)
S1 B9 B10 B11 -153.84(11)
Fe1 B9 B10 B11 -50.69(9)
C8 B9 B10 B6 -61.38(13)
B5 B9 B10 B6 38.13(10)
B4 B9 B10 B6 1.11(14)
S1 B9 B10 B6 143.74(11)
Fe1 B9 B10 B6 -113.11(10)
C8 B9 B10 B5 -99.52(11)
B4 B9 B10 B5 -37.03(10)
S1 B9 B10 B5 105.60(13)
Fe1 B9 B10 B5 -151.24(9)
C8 B9 B10 Fe1 51.73(8)
B5 B9 B10 Fe1 151.24(9)
B4 B9 B10 Fe1 114.22(10)
S1 B9 B10 Fe1 -103.15(12)
B2 B6 B10 B9 62.13(14)
B1 B6 B10 B9 -1.36(15)
B5 B6 B10 B9 -38.13(10)
B11 B6 B10 B9 99.43(11)
B2 B6 B10 B11 -37.30(11)
B1 B6 B10 B11 -100.79(12)
B5 B6 B10 B11 -137.55(11)
B2 B6 B10 B5 100.26(12)
B1 B6 B10 B5 36.76(11)
B11 B6 B10 B5 137.55(11)
B2 B6 B10 Fe1 -5.15(15)
B1 B6 B10 Fe1 -68.65(14)
B5 B6 B10 Fe1 -105.41(11)
B11 B6 B10 Fe1 32.14(10)
B6 B5 B10 B9 136.24(11)
B1 B5 B10 B9 99.58(12)
B4 B5 B10 B9 36.64(11)
B9 B5 B10 B11 -98.66(11)
B6 B5 B10 B11 37.58(10)
B1 B5 B10 B11 0.92(14)
B4 B5 B10 B11 -62.02(14)
B9 B5 B10 B6 -136.24(11)
B1 B5 B10 B6 -36.65(10)
B4 B5 B10 B6 -99.60(12)
B9 B5 B10 Fe1 -28.46(9)
B6 B5 B10 Fe1 107.77(11)
B1 B5 B10 Fe1 71.12(13)
B4 B5 B10 Fe1 8.18(15)
C8 Fe1 B10 B9 -39.47(8)
C5 Fe1 B10 B9 149.54(8)
C7 Fe1 B10 B9 -86.71(8)
C4 Fe1 B10 B9 175.30(9)
C6 Fe1 B10 B9 111.03(8)
C2 Fe1 B10 B9 54.62(11)
B11 Fe1 B10 B9 -124.94(10)
C8 Fe1 B10 B11 85.47(8)
C5 Fe1 B10 B11 -85.52(9)
C7 Fe1 B10 B11 38.24(8)
B9 Fe1 B10 B11 124.94(10)
C4 Fe1 B10 B11 -59.76(11)
C6 Fe1 B10 B11 -124.03(9)
C2 Fe1 B10 B11 179.56(9)
C8 Fe1 B10 B6 55.04(10)
C5 Fe1 B10 B6 -115.95(11)
C7 Fe1 B10 B6 7.81(10)
B9 Fe1 B10 B6 94.51(12)
C4 Fe1 B10 B6 -90.19(13)
C6 Fe1 B10 B6 -154.46(11)
C2 Fe1 B10 B6 149.13(10)
B11 Fe1 B10 B6 -30.43(10)
C8 Fe1 B10 B5 -12.10(10)
C5 Fe1 B10 B5 176.91(10)
C7 Fe1 B10 B5 -59.33(10)
B9 Fe1 B10 B5 27.37(9)
C4 Fe1 B10 B5 -157.33(9)
C6 Fe1 B10 B5 138.41(11)
C2 Fe1 B10 B5 81.99(13)
B11 Fe1 B10 B5 -97.57(12)
C8 C7 B11 B10 1.92(16)
B2 C7 B11 B10 -101.94(12)
B3 C7 B11 B10 -66.34(15)
Fe1 C7 B11 B10 51.66(9)
C8 C7 B11 B6 64.77(14)
B2 C7 B11 B6 -39.09(11)
B3 C7 B11 B6 -3.49(15)
Fe1 C7 B11 B6 114.51(10)
C8 C7 B11 B2 103.86(13)
B3 C7 B11 B2 35.60(12)
Fe1 C7 B11 B2 153.59(10)
C8 C7 B11 Fe1 -49.73(9)
B2 C7 B11 Fe1 -153.59(10)
B3 C7 B11 Fe1 -118.00(11)
B9 B10 B11 C7 -1.76(15)
B6 B10 B11 C7 97.53(12)
B5 B10 B11 C7 60.22(14)
Fe1 B10 B11 C7 -51.11(9)
B9 B10 B11 B6 -99.29(12)
B5 B10 B11 B6 -37.31(10)
Fe1 B10 B11 B6 -148.65(9)
B9 B10 B11 B2 -62.93(13)
B6 B10 B11 B2 36.36(10)
B5 B10 B11 B2 -0.95(14)
Fe1 B10 B11 B2 -112.29(10)
B9 B10 B11 Fe1 49.36(8)
B6 B10 B11 Fe1 148.65(9)
B5 B10 B11 Fe1 111.34(10)
B2 B6 B11 C7 38.76(10)
B1 B6 B11 C7 1.45(14)
B5 B6 B11 C7 -62.07(13)
B10 B6 B11 C7 -100.14(12)
B2 B6 B11 B10 138.90(11)
B1 B6 B11 B10 101.59(12)
B5 B6 B11 B10 38.07(10)
B1 B6 B11 B2 -37.31(11)
B5 B6 B11 B2 -100.83(12)
B10 B6 B11 B2 -138.90(11)
B2 B6 B11 Fe1 106.64(11)
B1 B6 B11 Fe1 69.33(13)
B5 B6 B11 Fe1 5.81(14)
B10 B6 B11 Fe1 -32.26(10)
B3 B2 B11 C7 -33.08(11)
B1 B2 B11 C7 -96.80(12)
B6 B2 B11 C7 -134.47(12)
C7 B2 B11 B10 97.44(12)
B3 B2 B11 B10 64.36(14)
B1 B2 B11 B10 0.64(14)
B6 B2 B11 B10 -37.03(11)
C7 B2 B11 B6 134.47(12)
B3 B2 B11 B6 101.39(13)
B1 B2 B11 B6 37.67(11)
C7 B2 B11 Fe1 26.75(10)
B3 B2 B11 Fe1 -6.33(16)
B1 B2 B11 Fe1 -70.05(13)
B6 B2 B11 Fe1 -107.72(12)
C8 Fe1 B11 C7 35.09(8)
C5 Fe1 B11 C7 -133.21(9)
C3 Fe1 B11 C7 -62.30(11)
B9 Fe1 B11 C7 84.27(8)
C4 Fe1 B11 C7 -93.23(9)
C6 Fe1 B11 C7 -168.36(8)
B10 Fe1 B11 C7 123.56(11)
C8 Fe1 B11 B10 -88.47(8)
C5 Fe1 B11 B10 103.24(8)
C3 Fe1 B11 B10 174.14(9)
C7 Fe1 B11 B10 -123.56(11)
B9 Fe1 B11 B10 -39.29(8)
C4 Fe1 B11 B10 143.22(8)
C6 Fe1 B11 B10 68.09(9)
C8 Fe1 B11 B6 -57.63(11)
C5 Fe1 B11 B6 134.08(11)
C3 Fe1 B11 B6 -155.01(10)
C7 Fe1 B11 B6 -92.71(13)
B9 Fe1 B11 B6 -8.45(11)
C4 Fe1 B11 B6 174.06(11)
C6 Fe1 B11 B6 98.93(12)
B10 Fe1 B11 B6 30.84(10)
C8 Fe1 B11 B2 9.88(11)
C5 Fe1 B11 B2 -158.41(11)
C3 Fe1 B11 B2 -87.50(14)
C7 Fe1 B11 B2 -25.20(9)
B9 Fe1 B11 B2 59.06(11)
C4 Fe1 B11 B2 -118.43(11)
C6 Fe1 B11 B2 166.44(10)
B10 Fe1 B11 B2 98.35(13)
